data_7045284
loop_
_publ_author_name
'Cheplakova, Anastasia M.'
'Kovalenko, Konstantin A.'
'Samsonenko, Denis G.'
'Lazarenko, Vladimir A.'
'Khrustalev, Victor N.'
'Vinogradov, Andrey S.'
'Karpov, Victor M.'
'Platonov, Vyacheslav E.'
'Fedin, Vladimir P.'

_publ_section_title
;
 Metal-organic frameworks based on octafluorobiphenyl-4,4'-dicarboxylate:
 synthesis, crystal structure, and surface functionality.
;
_journal_issue 10
_journal_name_full 'Dalton transactions (Cambridge, England : 2003)'
_journal_page_first 3283
_journal_page_last 3297
_journal_paper_doi 10.1039/c7dt04566b
_journal_volume 47
_journal_year 2018
_chemical_formula_sum 'C38.5 H30 F16 N2 O12.5 Zn2'
_chemical_formula_weight 1155.38
_space_group_crystal_system triclinic
_space_group_IT_number 2
_space_group_name_Hall '-P 1'
_space_group_name_H-M_alt 'P -1'
_symmetry_space_group_name_Hall '-P 1'
_symmetry_space_group_name_H-M 'P -1'
_atom_sites_solution_hydrogens geom
_audit_creation_method SHELXL-2014/7
_audit_update_record
;
2017-11-24 deposited with the CCDC.
2018-01-15 downloaded from the CCDC.
;
_cell_angle_alpha 81.81(3)
_cell_angle_beta 88.66(3)
_cell_angle_gamma 84.56(3)
_cell_formula_units_Z 2
_cell_length_a 9.7098(19)
_cell_length_b 15.254(3)
_cell_length_c 15.257(3)
_cell_measurement_reflns_used 600
_cell_measurement_temperature 100(2)
_cell_measurement_theta_max 33.3
_cell_measurement_theta_min 3.9
_cell_volume 2226.5(8)
_computing_cell_refinement 'iMosflm (Battye et al., 2011)'
_computing_data_collection 'Automar (MarXperts, 2015)'
_computing_data_reduction iMosflm
_computing_molecular_graphics 'ShelXle (H\"ubschle, 2011)'
_computing_publication_material 'CIFTAB-2014 (Sheldrick, 2015)'
_computing_structure_refinement 'SHELXL-2014 (Sheldrick, 2015)'
_computing_structure_solution 'SHELXT-2014 (Sheldrick, 2015)'
_diffrn_ambient_temperature 100(2)
_diffrn_measured_fraction_theta_full 0.917
_diffrn_measured_fraction_theta_max 0.853
_diffrn_measurement_device_type 'Rayonix SX165 CCD'
_diffrn_measurement_method '\f scan'
_diffrn_radiation_type synchrotron
_diffrn_radiation_wavelength 0.9699
_diffrn_reflns_av_R_equivalents 0.1763
_diffrn_reflns_av_unetI/netI 0.1958
_diffrn_reflns_Laue_measured_fraction_full 0.917
_diffrn_reflns_Laue_measured_fraction_max 0.853
_diffrn_reflns_limit_h_max 10
_diffrn_reflns_limit_h_min -11
_diffrn_reflns_limit_k_max 18
_diffrn_reflns_limit_k_min -19
_diffrn_reflns_limit_l_max 19
_diffrn_reflns_limit_l_min -19
_diffrn_reflns_number 26688
_diffrn_reflns_point_group_measured_fraction_full 0.917
_diffrn_reflns_point_group_measured_fraction_max 0.853
_diffrn_reflns_theta_full 35.587
_diffrn_reflns_theta_max 38.760
_diffrn_reflns_theta_min 3.901
_diffrn_source synchrotron
_exptl_absorpt_coefficient_mu 2.762
_exptl_absorpt_correction_T_max 0.963
_exptl_absorpt_correction_T_min 0.666
_exptl_absorpt_correction_type multi-scan
_exptl_absorpt_process_details 'Scala (Evans, 2006)'
_exptl_crystal_colour colourless
_exptl_crystal_density_diffrn 1.723
_exptl_crystal_description needle
_exptl_crystal_F_000 1158
_exptl_crystal_size_max 0.15
_exptl_crystal_size_mid 0.01
_exptl_crystal_size_min 0.01
_refine_diff_density_max 1.347
_refine_diff_density_min -1.701
_refine_diff_density_rms 0.156
_refine_ls_extinction_coef 0.0134(19)
_refine_ls_extinction_expression Fc^*^=kFc[1+0.001xFc^2^\l^3^/sin(2\q)]^-1/4^
_refine_ls_extinction_method 'SHELXL-2014/7 (Sheldrick 2014'
_refine_ls_goodness_of_fit_ref 1.029
_refine_ls_hydrogen_treatment constr
_refine_ls_matrix_type full
_refine_ls_number_parameters 560
_refine_ls_number_reflns 8577
_refine_ls_number_restraints 0
_refine_ls_restrained_S_all 1.029
_refine_ls_R_factor_all 0.1551
_refine_ls_R_factor_gt 0.1034
_refine_ls_shift/su_max 0.000
_refine_ls_shift/su_mean 0.000
_refine_ls_structure_factor_coef Fsqd
_refine_ls_weighting_details 'w=1/[\s^2^(Fo^2^)+(0.1397P)^2^] where P=(Fo^2^+2Fc^2^)/3'
_refine_ls_weighting_scheme calc
_refine_ls_wR_factor_gt 0.2467
_refine_ls_wR_factor_ref 0.2857
_reflns_Friedel_coverage 0.000
_reflns_number_gt 4809
_reflns_number_total 8577
_reflns_threshold_expression 'I > 2\s(I)'
_cod_data_source_file c7dt04566b2.cif
_cod_data_source_block SN568_sq
_cod_depositor_comments 'Adding full bibliography for 7045279--7045284.cif.'
_cod_original_cell_volume 2226.6(8)
_cod_original_formula_sum 'C38.50 H30 F16 N2 O12.50 Zn2'
_cod_database_code 7045284
_shelx_shelxl_version_number 2014/7
_shelx_space_group_comment
;
The symmetry employed for this shelxl refinement is uniquely defined
by the following loop, which should always be used as a source of
symmetry information in preference to the above space-group names.
They are only intended as comments.
;
_shelx_estimated_absorpt_t_min 0.682
_shelx_estimated_absorpt_t_max 0.973

loop_
_space_group_symop_operation_xyz
'x, y, z'
'-x, -y, -z'

loop_
_atom_site_label
_atom_site_type_symbol
_atom_site_fract_x
_atom_site_fract_y
_atom_site_fract_z
_atom_site_U_iso_or_equiv
_atom_site_adp_type
_atom_site_occupancy
_atom_site_site_symmetry_order
_atom_site_calc_flag
_atom_site_refinement_flags_posn
_atom_site_refinement_flags_adp
Zn1 Zn 0.40218(9) 0.18927(6) 0.28303(5) 0.0232(3) Uani 1 1 d . .
Zn2 Zn 0.09011(9) 0.19968(6) 0.28732(5) 0.0236(3) Uani 1 1 d . .
F1 F 0.4632(6) 0.1053(5) 1.0287(3) 0.069(2) Uani 1 1 d . .
F2 F 0.4599(7) 0.0915(5) 0.8552(3) 0.078(2) Uani 1 1 d . .
F3 F 0.0397(6) 0.2706(5) 0.8251(3) 0.064(2) Uani 1 1 d . .
F4 F 0.0324(6) 0.2797(4) 0.9991(3) 0.0624(19) Uani 1 1 d . .
F5 F 0.0564(6) 0.1008(4) 0.7503(3) 0.0530(15) Uani 1 1 d . .
F6 F 0.0499(6) 0.1005(4) 0.5752(3) 0.0511(15) Uani 1 1 d . .
F7 F 0.4515(7) 0.2559(6) 0.5430(3) 0.079(2) Uani 1 1 d . .
F8 F 0.4511(7) 0.2573(6) 0.7180(3) 0.080(2) Uani 1 1 d . .
F9 F 0.4067(6) 0.4711(4) 0.1665(4) 0.0523(15) Uani 1 1 d . .
F10 F 0.4139(7) 0.6463(4) 0.1675(3) 0.0554(15) Uani 1 1 d . .
F11 F 0.0414(6) 0.6412(3) 0.3745(3) 0.0441(13) Uani 1 1 d . .
F12 F 0.0396(6) 0.4653(3) 0.3778(4) 0.0511(15) Uani 1 1 d . .
F13 F 0.2218(7) 0.7850(4) 0.1200(3) 0.0542(16) Uani 1 1 d . .
F14 F 0.2420(6) 0.9583(3) 0.1302(3) 0.0453(14) Uani 1 1 d . .
F15 F 0.2747(5) 0.8905(3) 0.4426(3) 0.0405(13) Uani 1 1 d . .
F16 F 0.2577(6) 0.7169(3) 0.4333(3) 0.0420(13) Uani 1 1 d . .
O1 O 0.3597(6) 0.2164(4) 1.1496(3) 0.0330(14) Uani 1 1 d . .
O2 O 0.1373(6) 0.1858(4) 1.1568(3) 0.0325(14) Uani 1 1 d . .
O3 O 0.1130(6) 0.3335(4) 0.2598(3) 0.0372(15) Uani 1 1 d . .
O4 O 0.1311(5) 0.2069(4) 0.4168(3) 0.0275(13) Uani 1 1 d . .
O5 O 0.3420(6) 0.3200(4) 0.2924(4) 0.0358(14) Uani 1 1 d . .
O6 O 0.3593(5) 0.1613(4) 0.4165(3) 0.0285(13) Uani 1 1 d . .
O7 O 0.3781(6) 1.0585(4) 0.2735(3) 0.0328(14) Uani 1 1 d . .
O8 O 0.1513(6) 1.0639(4) 0.3149(3) 0.0325(14) Uani 1 1 d . .
C7 C 0.2496(8) 0.2020(6) 1.1165(4) 0.0284(19) Uani 1 1 d . .
C8 C 0.2512(8) 0.1950(6) 1.0192(5) 0.034(2) Uani 1 1 d . .
C9 C 0.3568(9) 0.1473(6) 0.9791(4) 0.037(2) Uani 1 1 d . .
C10 C 0.3561(9) 0.1415(7) 0.8901(5) 0.040(2) Uani 1 1 d . .
C11 C 0.2526(9) 0.1849(7) 0.8361(5) 0.044(3) Uani 1 1 d . .
C12 C 0.1463(9) 0.2303(7) 0.8756(5) 0.040(2) Uani 1 1 d . .
C13 C 0.1420(10) 0.2347(7) 0.9656(5) 0.044(3) Uani 1 1 d . .
C14 C 0.2540(9) 0.1807(7) 0.7381(5) 0.039(2) Uani 1 1 d . .
C15 C 0.1540(9) 0.1407(6) 0.6989(4) 0.033(2) Uani 1 1 d . .
C16 C 0.1521(8) 0.1398(5) 0.6090(4) 0.0264(18) Uani 1 1 d . .
C17 C 0.2479(8) 0.1804(6) 0.5520(4) 0.0283(19) Uani 1 1 d . .
C18 C 0.3489(11) 0.2174(8) 0.5921(5) 0.049(3) Uani 1 1 d . .
C19 C 0.3545(10) 0.2177(8) 0.6825(5) 0.052(3) Uani 1 1 d . .
C20 C 0.2458(8) 0.1819(6) 0.4534(4) 0.0267(18) Uani 1 1 d . .
C21 C 0.2249(9) 0.3648(6) 0.2744(5) 0.033(2) Uani 1 1 d . .
C22 C 0.2218(9) 0.4622(5) 0.2724(5) 0.0297(18) Uani 1 1 d . .
C23 C 0.3150(9) 0.5110(6) 0.2199(5) 0.037(2) Uani 1 1 d . .
C24 C 0.3190(11) 0.6008(6) 0.2195(5) 0.042(2) Uani 1 1 d . .
C25 C 0.2282(10) 0.6492(6) 0.2725(5) 0.039(2) Uani 1 1 d . .
C26 C 0.1361(9) 0.6006(6) 0.3249(5) 0.037(2) Uani 1 1 d . .
C27 C 0.1297(10) 0.5100(6) 0.3229(6) 0.039(2) Uani 1 1 d . .
C28 C 0.2368(10) 0.7447(6) 0.2762(5) 0.039(2) Uani 1 1 d . .
C29 C 0.2378(11) 0.8083(6) 0.2006(5) 0.044(3) Uani 1 1 d . .
C30 C 0.2491(10) 0.8977(6) 0.2062(5) 0.036(2) Uani 1 1 d . .
C31 C 0.2609(9) 0.9275(6) 0.2861(5) 0.0293(18) Uani 1 1 d . .
C32 C 0.2617(10) 0.8657(6) 0.3618(5) 0.038(2) Uani 1 1 d . .
C33 C 0.2477(9) 0.7768(6) 0.3571(5) 0.033(2) Uani 1 1 d . .
C34 C 0.2639(9) 1.0248(6) 0.2916(5) 0.030(2) Uani 1 1 d . .
N1 N 0.6140(6) 0.1931(4) 0.2850(3) 0.0162(13) Uani 1 1 d . .
N2 N 0.8782(7) 0.1991(4) 0.2857(3) 0.0225(14) Uani 1 1 d . .
C1 C 0.6835(11) 0.1015(8) 0.3004(11) 0.082(4) Uani 1 1 d . .
H1A H 0.6567 0.0679 0.2535 0.099 Uiso 1 1 calc R U
H1B H 0.6527 0.0709 0.3581 0.099 Uiso 1 1 calc R U
C2 C 0.8424(12) 0.1027(9) 0.2999(11) 0.083(4) Uani 1 1 d . .
H2A H 0.8803 0.0719 0.3570 0.100 Uiso 1 1 calc R U
H2B H 0.8839 0.0713 0.2519 0.100 Uiso 1 1 calc R U
C3 C 0.6659(10) 0.2384(9) 0.1992(6) 0.059(3) Uani 1 1 d . .
H3A H 0.6211 0.3000 0.1878 0.070 Uiso 1 1 calc R U
H3B H 0.6415 0.2065 0.1505 0.070 Uiso 1 1 calc R U
C4 C 0.8249(11) 0.2407(10) 0.2014(6) 0.068(4) Uani 1 1 d . .
H4A H 0.8685 0.2093 0.1539 0.081 Uiso 1 1 calc R U
H4B H 0.8481 0.3032 0.1904 0.081 Uiso 1 1 calc R U
C5 C 0.6546(10) 0.2397(8) 0.3568(7) 0.056(3) Uani 1 1 d . .
H5A H 0.6219 0.2096 0.4142 0.067 Uiso 1 1 calc R U
H5B H 0.6107 0.3015 0.3481 0.067 Uiso 1 1 calc R U
C6 C 0.8124(10) 0.2405(9) 0.3581(7) 0.060(3) Uani 1 1 d . .
H6A H 0.8362 0.3027 0.3534 0.072 Uiso 1 1 calc R U
H6B H 0.8481 0.2083 0.4152 0.072 Uiso 1 1 calc R U

loop_
_atom_site_aniso_label
_atom_site_aniso_U_11
_atom_site_aniso_U_22
_atom_site_aniso_U_33
_atom_site_aniso_U_23
_atom_site_aniso_U_13
_atom_site_aniso_U_12
Zn1 0.0235(6) 0.0304(6) 0.0157(4) -0.0080(3) -0.0051(3) 0.0057(4)
Zn2 0.0239(6) 0.0313(6) 0.0164(4) -0.0100(4) -0.0050(3) 0.0052(4)
F1 0.055(4) 0.117(6) 0.026(2) -0.017(3) -0.015(2) 0.050(4)
F2 0.084(5) 0.116(6) 0.023(2) -0.019(3) 0.000(3) 0.057(4)
F3 0.053(4) 0.106(5) 0.027(2) -0.016(3) -0.019(2) 0.038(3)
F4 0.056(4) 0.096(5) 0.029(2) -0.016(3) -0.008(2) 0.038(3)
F5 0.082(4) 0.057(4) 0.022(2) -0.008(2) 0.004(2) -0.014(3)
F6 0.063(4) 0.067(4) 0.031(2) -0.019(3) -0.002(2) -0.026(3)
F7 0.070(4) 0.150(7) 0.033(3) -0.036(4) 0.012(3) -0.057(5)
F8 0.065(4) 0.159(7) 0.033(3) -0.044(4) 0.001(3) -0.051(5)
F9 0.063(4) 0.035(3) 0.062(3) -0.021(3) 0.013(3) -0.007(3)
F10 0.078(4) 0.042(3) 0.050(3) -0.015(3) 0.009(3) -0.017(3)
F11 0.055(3) 0.027(3) 0.053(3) -0.019(2) 0.000(2) 0.002(2)
F12 0.059(4) 0.034(3) 0.062(3) -0.016(3) 0.020(3) -0.003(3)
F13 0.091(5) 0.046(3) 0.030(2) -0.015(2) -0.019(3) -0.008(3)
F14 0.077(4) 0.036(3) 0.022(2) -0.001(2) -0.012(2) -0.003(3)
F15 0.062(4) 0.035(3) 0.027(2) -0.012(2) -0.012(2) 0.002(3)
F16 0.073(4) 0.027(3) 0.023(2) 0.0025(19) -0.017(2) 0.004(3)
O1 0.027(3) 0.055(4) 0.017(2) -0.009(2) -0.002(2) 0.003(3)
O2 0.024(3) 0.055(4) 0.019(2) -0.015(2) 0.000(2) 0.007(3)
O3 0.041(4) 0.042(4) 0.029(3) -0.013(3) -0.013(2) 0.007(3)
O4 0.022(3) 0.046(4) 0.016(2) -0.011(2) -0.003(2) 0.000(3)
O5 0.034(3) 0.032(3) 0.043(3) -0.013(3) -0.010(3) 0.004(3)
O6 0.026(3) 0.051(4) 0.009(2) -0.009(2) 0.0008(19) -0.001(3)
O7 0.026(3) 0.036(4) 0.038(3) -0.013(3) -0.006(2) 0.007(3)
O8 0.028(3) 0.036(3) 0.033(3) -0.008(2) -0.003(2) 0.002(3)
C7 0.034(5) 0.041(5) 0.012(3) -0.008(3) -0.011(3) -0.001(4)
C8 0.019(4) 0.059(6) 0.025(4) -0.021(4) -0.006(3) 0.009(4)
C9 0.037(5) 0.055(6) 0.015(3) -0.007(3) -0.004(3) 0.015(4)
C10 0.031(5) 0.064(6) 0.022(4) -0.015(4) 0.003(3) 0.021(4)
C11 0.039(5) 0.074(7) 0.018(4) -0.018(4) -0.011(3) 0.019(5)
C12 0.037(5) 0.055(6) 0.027(4) -0.005(4) -0.012(4) 0.014(5)
C13 0.043(5) 0.062(7) 0.023(4) -0.012(4) -0.005(4) 0.019(5)
C14 0.038(5) 0.064(6) 0.017(3) -0.018(4) -0.009(3) 0.015(5)
C15 0.035(5) 0.047(5) 0.015(3) -0.003(3) 0.005(3) 0.008(4)
C16 0.035(5) 0.032(5) 0.015(3) -0.007(3) 0.000(3) -0.015(4)
C17 0.025(4) 0.044(5) 0.017(3) -0.010(3) -0.005(3) -0.001(4)
C18 0.049(6) 0.081(8) 0.022(4) -0.014(4) 0.014(4) -0.024(6)
C19 0.045(6) 0.095(9) 0.027(4) -0.031(5) 0.000(4) -0.025(6)
C20 0.028(4) 0.040(5) 0.014(3) -0.009(3) -0.007(3) -0.003(4)
C21 0.035(5) 0.029(5) 0.035(4) -0.013(3) -0.008(4) 0.008(4)
C22 0.033(5) 0.022(4) 0.036(4) -0.009(3) 0.007(3) -0.009(4)
C23 0.036(5) 0.038(5) 0.038(4) -0.015(4) -0.010(4) 0.005(4)
C24 0.057(6) 0.040(6) 0.033(4) -0.010(4) 0.002(4) -0.011(5)
C25 0.052(6) 0.037(5) 0.027(4) -0.007(4) -0.014(4) 0.007(5)
C26 0.043(5) 0.033(5) 0.033(4) -0.011(4) -0.008(4) 0.009(4)
C27 0.045(6) 0.030(5) 0.043(5) -0.006(4) 0.005(4) -0.007(4)
C28 0.063(7) 0.025(5) 0.031(4) -0.008(3) -0.011(4) 0.000(4)
C29 0.075(7) 0.038(6) 0.021(4) -0.009(4) -0.014(4) 0.000(5)
C30 0.052(6) 0.031(5) 0.029(4) -0.009(4) -0.013(4) -0.004(4)
C31 0.034(5) 0.028(5) 0.027(4) -0.010(3) -0.007(3) 0.001(4)
C32 0.058(6) 0.031(5) 0.024(4) -0.006(3) -0.013(4) 0.007(4)
C33 0.044(5) 0.029(5) 0.025(4) -0.004(3) -0.008(3) 0.001(4)
C34 0.034(5) 0.031(5) 0.026(4) -0.006(3) -0.013(3) 0.011(4)
N1 0.011(3) 0.025(3) 0.012(2) -0.002(2) -0.003(2) 0.006(2)
N2 0.036(4) 0.018(3) 0.014(2) -0.010(2) -0.010(2) 0.008(3)
C1 0.038(7) 0.046(7) 0.168(14) -0.035(8) -0.023(7) 0.008(6)
C2 0.036(7) 0.057(8) 0.159(13) -0.034(8) -0.014(7) 0.017(6)
C3 0.040(6) 0.097(9) 0.032(4) 0.013(5) -0.021(4) 0.001(6)
C4 0.040(6) 0.116(11) 0.039(5) 0.027(6) -0.005(4) -0.020(7)
C5 0.034(5) 0.088(9) 0.055(6) -0.052(6) -0.008(4) 0.012(5)
C6 0.042(6) 0.097(9) 0.056(6) -0.055(6) -0.003(5) -0.009(6)

loop_
_atom_type_symbol
_atom_type_description
_atom_type_scat_dispersion_real
_atom_type_scat_dispersion_imag
_atom_type_scat_source
C C 0.0070 0.0030 'International Tables Vol C Tables 4.2.6.8 and 6.1.1.4'
H H 0.0000 0.0000 'International Tables Vol C Tables 4.2.6.8 and 6.1.1.4'
N N 0.0130 0.0070 'International Tables Vol C Tables 4.2.6.8 and 6.1.1.4'
O O 0.0210 0.0120 'International Tables Vol C Tables 4.2.6.8 and 6.1.1.4'
F F 0.0330 0.0200 'International Tables Vol C Tables 4.2.6.8 and 6.1.1.4'
Zn Zn -0.2060 2.5020 'International Tables Vol C Tables 4.2.6.8 and 6.1.1.4'

loop_
_geom_angle_atom_site_label_1
_geom_angle_atom_site_label_2
_geom_angle_atom_site_label_3
_geom_angle
_geom_angle_site_symmetry_1
_geom_angle_site_symmetry_3
_geom_angle_publ_flag
O1 Zn1 Zn2 79.26(16) 1_554 . ?
O1 Zn1 O6 156.8(2) 1_554 . yes
O1 Zn1 N1 102.5(2) 1_554 . yes
O5 Zn1 Zn2 75.70(17) . . ?
O5 Zn1 O1 88.3(2) . 1_554 yes
O5 Zn1 O6 87.7(2) . . yes
O5 Zn1 O7 157.0(2) . 1_545 yes
O5 Zn1 N1 99.3(2) . . yes
O6 Zn1 Zn2 77.56(15) . . ?
O6 Zn1 N1 100.7(2) . . yes
O7 Zn1 Zn2 81.27(16) 1_545 . ?
O7 Zn1 O1 87.0(2) 1_545 1_554 yes
O7 Zn1 O6 87.8(2) 1_545 . yes
O7 Zn1 N1 103.8(2) 1_545 . yes
N1 Zn1 Zn2 174.67(16) . . ?
O2 Zn2 Zn1 77.14(15) 1_554 . ?
O2 Zn2 O8 85.7(2) 1_554 1_545 yes
O3 Zn2 Zn1 81.48(17) . . ?
O3 Zn2 O2 89.9(2) . 1_554 yes
O3 Zn2 O8 157.4(2) . 1_545 yes
O3 Zn2 N2 101.6(2) . 1_455 yes
O4 Zn2 Zn1 78.99(15) . . ?
O4 Zn2 O2 156.1(2) . 1_554 yes
O4 Zn2 O3 88.1(2) . . yes
O4 Zn2 O8 87.0(2) . 1_545 yes
O4 Zn2 N2 103.6(2) . 1_455 yes
O8 Zn2 Zn1 75.88(16) 1_545 . ?
N2 Zn2 Zn1 176.00(15) 1_455 . ?
N2 Zn2 O2 100.2(2) 1_455 1_554 yes
N2 Zn2 O8 101.1(2) 1_455 1_545 yes
C7 O1 Zn1 124.1(5) . 1_556 ?
C7 O2 Zn2 126.3(5) . 1_556 ?
C21 O3 Zn2 121.8(5) . . ?
C20 O4 Zn2 124.6(4) . . ?
C21 O5 Zn1 129.5(6) . . ?
C20 O6 Zn1 125.4(5) . . ?
C34 O7 Zn1 122.3(5) . 1_565 ?
C34 O8 Zn2 126.3(6) . 1_565 ?
O1 C7 O2 127.2(6) . . ?
O1 C7 C8 117.4(7) . . ?
O2 C7 C8 115.2(6) . . ?
C9 C8 C7 122.5(7) . . ?
C9 C8 C13 116.7(7) . . ?
C13 C8 C7 120.7(7) . . ?
F1 C9 C8 119.1(6) . . ?
F1 C9 C10 119.2(7) . . ?
C10 C9 C8 121.7(7) . . ?
F2 C10 C9 119.0(7) . . ?
F2 C10 C11 119.3(7) . . ?
C9 C10 C11 121.7(7) . . ?
C10 C11 C14 121.7(7) . . ?
C12 C11 C10 116.9(7) . . ?
C12 C11 C14 121.4(7) . . ?
F3 C12 C11 118.6(7) . . ?
F3 C12 C13 118.8(7) . . ?
C11 C12 C13 122.6(7) . . ?
F4 C13 C8 121.1(7) . . ?
F4 C13 C12 118.6(7) . . ?
C12 C13 C8 120.2(7) . . ?
C15 C14 C11 121.6(9) . . ?
C15 C14 C19 116.7(7) . . ?
C19 C14 C11 121.6(8) . . ?
F5 C15 C14 119.3(6) . . ?
F5 C15 C16 119.0(8) . . ?
C16 C15 C14 121.7(8) . . ?
F6 C16 C15 118.4(7) . . ?
F6 C16 C17 119.3(6) . . ?
C15 C16 C17 122.2(7) . . ?
C16 C17 C20 123.1(7) . . ?
C18 C17 C16 115.3(6) . . ?
C18 C17 C20 121.6(7) . . ?
F7 C18 C17 120.4(7) . . ?
F7 C18 C19 116.2(8) . . ?
C17 C18 C19 123.4(9) . . ?
F8 C19 C14 118.1(7) . . ?
F8 C19 C18 121.3(9) . . ?
C18 C19 C14 120.5(8) . . ?
O4 C20 C17 115.9(6) . . ?
O6 C20 O4 127.5(6) . . ?
O6 C20 C17 116.6(6) . . ?
O3 C21 O5 126.3(8) . . ?
O3 C21 C22 117.6(7) . . ?
O5 C21 C22 116.1(8) . . ?
C23 C22 C21 120.9(7) . . ?
C27 C22 C21 123.0(8) . . ?
C27 C22 C23 116.1(8) . . ?
F9 C23 C22 120.8(8) . . ?
F9 C23 C24 116.9(9) . . ?
C24 C23 C22 122.4(8) . . ?
F10 C24 C25 117.8(8) . . ?
C23 C24 F10 120.5(8) . . ?
C23 C24 C25 121.7(9) . . ?
C24 C25 C28 122.1(9) . . ?
C26 C25 C24 115.9(8) . . ?
C26 C25 C28 121.8(8) . . ?
F11 C26 C25 120.5(8) . . ?
F11 C26 C27 117.3(8) . . ?
C25 C26 C27 122.0(8) . . ?
F12 C27 C22 118.7(8) . . ?
F12 C27 C26 119.3(8) . . ?
C22 C27 C26 121.7(8) . . ?
C29 C28 C25 123.0(7) . . ?
C29 C28 C33 115.7(8) . . ?
C33 C28 C25 121.3(8) . . ?
F13 C29 C28 120.3(8) . . ?
F13 C29 C30 117.9(7) . . ?
C30 C29 C28 121.7(7) . . ?
F14 C30 C29 119.4(6) . . ?
C31 C30 F14 119.0(7) . . ?
C31 C30 C29 121.6(8) . . ?
C30 C31 C32 117.8(8) . . ?
C30 C31 C34 121.1(7) . . ?
C32 C31 C34 121.0(7) . . ?
F15 C32 C31 120.9(8) . . ?
F15 C32 C33 118.1(7) . . ?
C31 C32 C33 121.0(7) . . ?
F16 C33 C28 118.7(7) . . ?
F16 C33 C32 118.9(6) . . ?
C32 C33 C28 122.1(7) . . ?
O7 C34 C31 117.4(7) . . ?
O8 C34 O7 127.3(8) . . ?
O8 C34 C31 115.3(8) . . ?
C1 N1 Zn1 110.1(6) . . ?
C1 N1 C3 108.2(8) . . ?
C3 N1 Zn1 111.0(4) . . ?
C5 N1 Zn1 111.1(5) . . ?
C5 N1 C1 107.5(8) . . ?
C5 N1 C3 108.8(8) . . ?
C2 N2 Zn2 108.7(5) . 1_655 ?
C4 N2 Zn2 110.4(5) . 1_655 ?
C4 N2 C2 108.1(9) . . ?
C4 N2 C6 111.6(8) . . ?
C6 N2 Zn2 111.6(5) . 1_655 ?
C6 N2 C2 106.3(9) . . ?
N1 C1 H1A 109.4 . . ?
N1 C1 H1B 109.4 . . ?
N1 C1 C2 111.0(10) . . ?
H1A C1 H1B 108.0 . . ?
C2 C1 H1A 109.4 . . ?
C2 C1 H1B 109.4 . . ?
N2 C2 C1 109.1(8) . . ?
N2 C2 H2A 109.9 . . ?
N2 C2 H2B 109.9 . . ?
C1 C2 H2A 109.9 . . ?
C1 C2 H2B 109.9 . . ?
H2A C2 H2B 108.3 . . ?
N1 C3 H3A 109.5 . . ?
N1 C3 H3B 109.5 . . ?
N1 C3 C4 110.6(6) . . ?
H3A C3 H3B 108.1 . . ?
C4 C3 H3A 109.5 . . ?
C4 C3 H3B 109.5 . . ?
N2 C4 C3 110.5(7) . . ?
N2 C4 H4A 109.5 . . ?
N2 C4 H4B 109.5 . . ?
C3 C4 H4A 109.5 . . ?
C3 C4 H4B 109.5 . . ?
H4A C4 H4B 108.1 . . ?
N1 C5 H5A 109.6 . . ?
N1 C5 H5B 109.6 . . ?
N1 C5 C6 110.3(6) . . ?
H5A C5 H5B 108.1 . . ?
C6 C5 H5A 109.6 . . ?
C6 C5 H5B 109.6 . . ?
N2 C6 C5 111.4(7) . . ?
N2 C6 H6A 109.4 . . ?
N2 C6 H6B 109.4 . . ?
C5 C6 H6A 109.4 . . ?
C5 C6 H6B 109.4 . . ?
H6A C6 H6B 108.0 . . ?

loop_
_geom_bond_atom_site_label_1
_geom_bond_atom_site_label_2
_geom_bond_distance
_geom_bond_site_symmetry_2
_geom_bond_publ_flag
Zn1 Zn2 3.0189(14) . ?
Zn1 O1 2.061(5) 1_554 yes
Zn1 O5 2.048(6) . yes
Zn1 O6 2.062(4) . yes
Zn1 O7 2.056(6) 1_545 yes
Zn1 N1 2.064(6) . yes
Zn2 O2 2.069(5) 1_554 ?
Zn2 O3 2.056(6) . yes
Zn2 O4 2.044(4) . yes
Zn2 O8 2.085(6) 1_545 yes
Zn2 N2 2.059(6) 1_455 yes
F1 C9 1.351(9) . ?
F2 C10 1.351(9) . ?
F3 C12 1.351(9) . ?
F4 C13 1.342(9) . ?
F5 C15 1.349(10) . ?
F6 C16 1.355(9) . ?
F7 C18 1.359(11) . ?
F8 C19 1.328(11) . ?
F9 C23 1.354(9) . ?
F10 C24 1.375(11) . ?
F11 C26 1.340(9) . ?
F12 C27 1.359(10) . ?
F13 C29 1.344(8) . ?
F14 C30 1.375(9) . ?
F15 C32 1.351(8) . ?
F16 C33 1.372(9) . ?
O1 Zn1 2.062(5) 1_556 ?
O1 C7 1.244(9) . ?
O2 Zn2 2.069(5) 1_556 ?
O2 C7 1.266(10) . ?
O3 C21 1.265(10) . ?
O4 C20 1.259(9) . ?
O5 C21 1.284(9) . ?
O6 C20 1.259(9) . ?
O7 Zn1 2.056(6) 1_565 ?
O7 C34 1.274(11) . ?
O8 Zn2 2.085(6) 1_565 ?
O8 C34 1.264(9) . ?
C7 C8 1.502(9) . ?
C8 C9 1.383(10) . ?
C8 C13 1.393(11) . ?
C9 C10 1.373(10) . ?
C10 C11 1.374(11) . ?
C11 C12 1.364(11) . ?
C11 C14 1.505(10) . ?
C12 C13 1.384(11) . ?
C14 C15 1.385(12) . ?
C14 C19 1.386(14) . ?
C15 C16 1.374(9) . ?
C16 C17 1.387(11) . ?
C17 C18 1.374(12) . ?
C17 C20 1.502(9) . ?
C18 C19 1.382(11) . ?
C21 C22 1.479(12) . ?
C22 C23 1.392(12) . ?
C22 C27 1.389(11) . ?
C23 C24 1.373(13) . ?
C24 C25 1.410(12) . ?
C25 C26 1.382(13) . ?
C25 C28 1.477(13) . ?
C26 C27 1.395(13) . ?
C28 C29 1.398(12) . ?
C28 C33 1.399(11) . ?
C29 C30 1.393(12) . ?
C30 C31 1.371(10) . ?
C31 C32 1.383(11) . ?
C31 C34 1.501(12) . ?
C32 C33 1.389(12) . ?
N1 C1 1.482(13) . ?
N1 C3 1.491(11) . ?
N1 C5 1.467(10) . ?
N2 Zn2 2.059(6) 1_655 ?
N2 C2 1.527(15) . ?
N2 C4 1.436(10) . ?
N2 C6 1.455(10) . ?
C1 H1A 0.9900 . ?
C1 H1B 0.9900 . ?
C1 C2 1.545(16) . ?
C2 H2A 0.9900 . ?
C2 H2B 0.9900 . ?
C3 H3A 0.9900 . ?
C3 H3B 0.9900 . ?
C3 C4 1.548(14) . ?
C4 H4A 0.9900 . ?
C4 H4B 0.9900 . ?
C5 H5A 0.9900 . ?
C5 H5B 0.9900 . ?
C5 C6 1.534(13) . ?
C6 H6A 0.9900 . ?
C6 H6B 0.9900 . ?

loop_
_geom_torsion_atom_site_label_1
_geom_torsion_atom_site_label_2
_geom_torsion_atom_site_label_3
_geom_torsion_atom_site_label_4
_geom_torsion
_geom_torsion_site_symmetry_1
Zn1 O1 C7 O2 14.9(12) 1_556
Zn1 O1 C7 C8 -159.5(6) 1_556
Zn2 O2 C7 O1 11.5(12) 1_556
Zn2 O2 C7 C8 -174.1(5) 1_556
O1 C7 C8 C9 44.1(13) .
O2 C7 C8 C9 -130.9(10) .
O1 C7 C8 C13 -138.0(10) .
O2 C7 C8 C13 47.0(13) .
C13 C8 C9 F1 -178.1(9) .
C7 C8 C9 F1 -0.2(15) .
C13 C8 C9 C10 1.8(15) .
C7 C8 C9 C10 179.8(9) .
F1 C9 C10 F2 2.0(15) .
C8 C9 C10 F2 -177.9(10) .
F1 C9 C10 C11 -178.1(10) .
C8 C9 C10 C11 1.9(17) .
F2 C10 C11 C12 176.4(10) .
C9 C10 C11 C12 -3.4(17) .
F2 C10 C11 C14 -2.0(16) .
C9 C10 C11 C14 178.2(10) .
C10 C11 C12 F3 -177.2(10) .
C14 C11 C12 F3 1.2(16) .
C10 C11 C12 C13 1.2(17) .
C14 C11 C12 C13 179.6(10) .
F3 C12 C13 F4 -0.6(15) .
C11 C12 C13 F4 -178.9(10) .
F3 C12 C13 C8 -179.1(10) .
C11 C12 C13 C8 2.6(17) .
C9 C8 C13 F4 177.6(10) .
C7 C8 C13 F4 -0.4(15) .
C9 C8 C13 C12 -4.0(15) .
C7 C8 C13 C12 178.0(9) .
C12 C11 C14 C15 -63.1(14) .
C10 C11 C14 C15 115.2(11) .
C12 C11 C14 C19 116.0(12) .
C10 C11 C14 C19 -65.7(15) .
C19 C14 C15 F5 177.7(8) .
C11 C14 C15 F5 -3.2(12) .
C19 C14 C15 C16 -1.7(13) .
C11 C14 C15 C16 177.4(8) .
F5 C15 C16 F6 1.5(11) .
C14 C15 C16 F6 -179.1(8) .
F5 C15 C16 C17 179.2(7) .
C14 C15 C16 C17 -1.4(13) .
F6 C16 C17 C18 -179.1(8) .
C15 C16 C17 C18 3.2(12) .
F6 C16 C17 C20 -1.0(12) .
C15 C16 C17 C20 -178.7(8) .
C16 C17 C18 F7 177.4(9) .
C20 C17 C18 F7 -0.7(14) .
C16 C17 C18 C19 -2.1(15) .
C20 C17 C18 C19 179.8(9) .
F7 C18 C19 F8 3.2(16) .
C17 C18 C19 F8 -177.4(10) .
F7 C18 C19 C14 179.5(10) .
C17 C18 C19 C14 -1.0(17) .
C15 C14 C19 F8 179.4(10) .
C11 C14 C19 F8 0.2(15) .
C15 C14 C19 C18 2.9(15) .
C11 C14 C19 C18 -176.3(10) .
Zn1 O6 C20 O4 14.7(13) .
Zn1 O6 C20 C17 -162.3(5) .
Zn2 O4 C20 O6 11.7(13) .
Zn2 O4 C20 C17 -171.3(5) .
C18 C17 C20 O6 45.3(12) .
C16 C17 C20 O6 -132.6(9) .
C18 C17 C20 O4 -132.0(9) .
C16 C17 C20 O4 50.0(11) .
Zn2 O3 C21 O5 12.7(11) .
Zn2 O3 C21 C22 -166.1(5) .
Zn1 O5 C21 O3 12.1(12) .
Zn1 O5 C21 C22 -169.1(5) .
O3 C21 C22 C27 53.9(11) .
O5 C21 C22 C27 -125.0(9) .
O3 C21 C22 C23 -127.4(9) .
O5 C21 C22 C23 53.7(10) .
C27 C22 C23 F9 -178.3(8) .
C21 C22 C23 F9 2.9(12) .
C27 C22 C23 C24 1.8(12) .
C21 C22 C23 C24 -177.0(8) .
F9 C23 C24 F10 -0.8(12) .
C22 C23 C24 F10 179.1(8) .
F9 C23 C24 C25 179.9(8) .
C22 C23 C24 C25 -0.2(13) .
C23 C24 C25 C26 0.4(12) .
F10 C24 C25 C26 -178.9(7) .
C23 C24 C25 C28 176.5(8) .
F10 C24 C25 C28 -2.8(12) .
C24 C25 C26 F11 -177.0(7) .
C28 C25 C26 F11 6.9(12) .
C24 C25 C26 C27 -2.5(12) .
C28 C25 C26 C27 -178.6(8) .
C23 C22 C27 F12 -177.7(8) .
C21 C22 C27 F12 1.1(13) .
C23 C22 C27 C26 -3.8(13) .
C21 C22 C27 C26 175.0(8) .
F11 C26 C27 F12 -7.1(12) .
C25 C26 C27 F12 178.2(8) .
F11 C26 C27 C22 179.0(8) .
C25 C26 C27 C22 4.3(13) .
C26 C25 C28 C29 -132.0(10) .
C24 C25 C28 C29 52.1(14) .
C26 C25 C28 C33 49.5(13) .
C24 C25 C28 C33 -126.4(10) .
C33 C28 C29 F13 -177.1(9) .
C25 C28 C29 F13 4.3(16) .
C33 C28 C29 C30 0.1(15) .
C25 C28 C29 C30 -178.5(9) .
F13 C29 C30 C31 177.8(9) .
C28 C29 C30 C31 0.6(16) .
F13 C29 C30 F14 0.7(14) .
C28 C29 C30 F14 -176.5(9) .
F14 C30 C31 C32 177.2(8) .
C29 C30 C31 C32 0.2(14) .
F14 C30 C31 C34 1.0(13) .
C29 C30 C31 C34 -176.1(9) .
C30 C31 C32 F15 179.3(8) .
C34 C31 C32 F15 -4.5(13) .
C30 C31 C32 C33 -1.5(14) .
C34 C31 C32 C33 174.7(8) .
F15 C32 C33 F16 -4.7(13) .
C31 C32 C33 F16 176.0(8) .
F15 C32 C33 C28 -178.5(8) .
C31 C32 C33 C28 2.2(14) .
C29 C28 C33 F16 -175.2(9) .
C25 C28 C33 F16 3.4(14) .
C29 C28 C33 C32 -1.4(14) .
C25 C28 C33 C32 177.2(9) .
Zn2 O8 C34 O7 24.7(10) 1_565
Zn2 O8 C34 C31 -156.0(5) 1_565
Zn1 O7 C34 O8 1.9(10) 1_565
Zn1 O7 C34 C31 -177.3(4) 1_565
C30 C31 C34 O8 100.8(9) .
C32 C31 C34 O8 -75.3(10) .
C30 C31 C34 O7 -79.8(10) .
C32 C31 C34 O7 104.1(9) .
C5 N1 C1 C2 -60.2(13) .
C3 N1 C1 C2 57.2(13) .
Zn1 N1 C1 C2 178.7(9) .
C4 N2 C2 C1 -61.1(13) .
C6 N2 C2 C1 58.9(13) .
Zn2 N2 C2 C1 179.1(9) 1_655
N1 C1 C2 N2 1.3(16) .
C5 N1 C3 C4 57.6(11) .
C1 N1 C3 C4 -59.0(11) .
Zn1 N1 C3 C4 -179.8(8) .
C6 N2 C4 C3 -56.6(12) .
C2 N2 C4 C3 60.0(12) .
Zn2 N2 C4 C3 178.7(8) 1_655
N1 C3 C4 N2 -0.5(14) .
C1 N1 C5 C6 58.6(12) .
C3 N1 C5 C6 -58.4(11) .
Zn1 N1 C5 C6 179.1(8) .
C4 N2 C6 C5 56.1(12) .
C2 N2 C6 C5 -61.6(11) .
Zn2 N2 C6 C5 -179.9(8) 1_655
N1 C5 C6 N2 2.8(14) .
